data_1560708
loop_
_publ_author_name
'Li, Yu-Long'
'Zhou, Jin'
'Jiang, Hong'
'Sun, Hong-Shun'
'Li, Rui-Zhe'
'Liu, Sha-Li'
'Zhang, Xu-Dong'

_publ_section_title
;
 Dimethyl
 3,3'-[(4-nitrophenyl)methylene]bis(1<i>H</i>-indole-2-carboxylate)
 ethanol hemisolvate
;
_journal_coeditor_code XU4043
_journal_issue 2
_journal_name_full IUCrData
_journal_page_first x210057
_journal_paper_doi 10.1107/S2414314621000572
_journal_volume 6
_journal_year 2021
_chemical_formula_iupac 'C27 H21 N3 O6, 0.5(C2 H6 O)'
_chemical_formula_moiety 'C27 H21 N3 O6, 0.5(C2 H6 O)'
_chemical_formula_sum 'C28 H24 N3 O6.5'
_chemical_formula_weight 506.50
_chemical_name_systematic
;
Dimethyl 3,3'-[(4-nitrophenyl)methylene]bis(1<i>H</i>-indole-2-carboxylate)
ethanol hemisolvate
;
_space_group_crystal_system monoclinic
_space_group_IT_number 14
_space_group_name_Hall '-P 2ybc'
_space_group_name_H-M_alt 'P 1 21/c 1'
_atom_sites_solution_hydrogens geom
_atom_sites_solution_primary direct
_atom_sites_solution_secondary difmap
_audit_creation_method SHELXL-2014/7
_cell_angle_alpha 90
_cell_angle_beta 101.41(3)
_cell_angle_gamma 90
_cell_formula_units_Z 8
_cell_length_a 18.248(4)
_cell_length_b 10.304(2)
_cell_length_c 27.541(6)
_cell_measurement_reflns_used 25
_cell_measurement_temperature 293(2)
_cell_measurement_theta_max 12
_cell_measurement_theta_min 9
_cell_volume 5076.1(19)
_computing_cell_refinement
;
CAD-4 EXPRESS (Enraf--Nonius, 1994)
;
_computing_data_collection
;
CAD-4 EXPRESS (Enraf--Nonius, 1994)
;
_computing_data_reduction
;
XCAD4 (Harms & Wocadlo, 1995)
;
_computing_molecular_graphics
;
SHELXTL (Sheldrick, 2008)
;
_computing_publication_material
;
SHELXTL (Sheldrick, 2008)
;
_computing_structure_refinement
;
SHELXTL (Sheldrick, 2008)
;
_computing_structure_solution
;
SHELXTL (Sheldrick, 2008)
;
_diffrn_ambient_temperature 293(2)
_diffrn_detector_area_resol_mean 28.5714
_diffrn_measured_fraction_theta_full 1.000
_diffrn_measured_fraction_theta_max 0.998
_diffrn_measurement_device_type 'Enraf--Nonius CAD-4'
_diffrn_measurement_method '\w scans'
_diffrn_radiation_type MoK\a
_diffrn_radiation_wavelength 0.71073
_diffrn_reflns_av_R_equivalents 0.1600
_diffrn_reflns_av_unetI/netI 0.1354
_diffrn_reflns_limit_h_max 22
_diffrn_reflns_limit_h_min 0
_diffrn_reflns_limit_k_max 12
_diffrn_reflns_limit_k_min 0
_diffrn_reflns_limit_l_max 32
_diffrn_reflns_limit_l_min -33
_diffrn_reflns_number 9324
_diffrn_reflns_theta_full 25.242
_diffrn_reflns_theta_max 25.394
_diffrn_reflns_theta_min 1.138
_diffrn_source 'fine-focus sealed tube'
_exptl_absorpt_coefficient_mu 0.096
_exptl_absorpt_correction_T_max 0.98
_exptl_absorpt_correction_T_min 0.97
_exptl_absorpt_correction_type psi-scan
_exptl_absorpt_process_details
;
(North <i>et al.</i>,  1968)
;
_exptl_crystal_colour colorless
_exptl_crystal_density_diffrn 1.326
_exptl_crystal_density_method 'not measured'
_exptl_crystal_description block
_exptl_crystal_F_000 2120
_exptl_crystal_size_max 0.200
_exptl_crystal_size_mid 0.200
_exptl_crystal_size_min 0.100
_refine_diff_density_max 0.355
_refine_diff_density_min -0.279
_refine_ls_extinction_method none
_refine_ls_goodness_of_fit_ref 1.198
_refine_ls_hydrogen_treatment constr
_refine_ls_matrix_type full
_refine_ls_number_parameters 676
_refine_ls_number_reflns 9324
_refine_ls_number_restraints 2
_refine_ls_restrained_S_all 1.202
_refine_ls_R_factor_all 0.2491
_refine_ls_R_factor_gt 0.1040
_refine_ls_shift/su_max 0.000
_refine_ls_shift/su_mean 0.000
_refine_ls_structure_factor_coef Fsqd
_refine_ls_weighting_details 'w=1/[\s^2^(Fo^2^)+(0.0500P)^2^+2.0000P] where P=(Fo^2^+2Fc^2^)/3'
_refine_ls_weighting_scheme calc
_refine_ls_wR_factor_gt 0.1600
_refine_ls_wR_factor_ref 0.2129
_reflns_number_gt 4039
_reflns_number_total 9324
_reflns_threshold_expression 'I > 2\s(I)'
_cod_data_source_file xu4043sup1.cif
_cod_data_source_block I
_cod_depositor_comments
;

2022-05-06
Z value and formula fixed to values more according to usual
chemical conventions.                 miguel
;
_cod_original_formula_sum 'C56 H48 N6 O13'
_cod_original_formula_weight 1013.00
_cod_original_formula_moiety '2(C27 H21 N3 O6), C2 H6 O'
_cod_original_formula_iupac '2C27 H21 N3 O6, C2 H6 O'
_cod_original_formula_units_Z 4
_cod_original_cell_volume 5076.1(18)
_cod_original_sg_symbol_H-M 'P 21/c'
_cod_database_code 1560708
_shelx_space_group_comment
;
The symmetry employed for this shelxl refinement is uniquely defined
by the following loop, which should always be used as a source of
symmetry information in preference to the above space-group names.
They are only intended as comments.
;
_shelx_estimated_absorpt_t_min 0.981
_shelx_estimated_absorpt_t_max 0.990

loop_
_space_group_symop_operation_xyz
'x, y, z'
'-x, y+1/2, -z+1/2'
'-x, -y, -z'
'x, -y-1/2, z-1/2'

loop_
_atom_site_type_symbol
_atom_site_label
_atom_site_fract_x
_atom_site_fract_y
_atom_site_fract_z
_atom_site_U_iso_or_equiv
_atom_site_adp_type
_atom_site_calc_flag
_atom_site_occupancy
_atom_site_disorder_assembly
_atom_site_disorder_group
N N2 0.9831(3) 0.9393(4) 0.14010(17) 0.0539(13) Uani d 1 . .
H H2A 1.0127 1.0046 0.1411 0.065 Uiso calc 1 . .
C C1 0.9320(3) 0.5961(5) 0.11280(19) 0.0408(14) Uani d 1 . .
H H1A 0.9837 0.5646 0.1190 0.049 Uiso calc 1 . .
N N1 0.7905(4) 0.3205(6) 0.2503(2) 0.0752(17) Uani d 1 . .
O O1 0.8245(4) 0.3088(7) 0.2916(2) 0.147(3) Uani d 1 . .
C C2 0.8937(3) 0.5178(5) 0.1471(2) 0.0406(13) Uani d 1 . .
O O2 0.7277(3) 0.2809(5) 0.23639(18) 0.0842(15) Uani d 1 . .
O O3 1.1030(2) 0.8945(4) 0.10153(16) 0.0692(13) Uani d 1 . .
N N3 0.8863(2) 0.4737(4) -0.01617(16) 0.0488(12) Uani d 1 . .
H H3A 0.8903 0.4179 -0.0387 0.059 Uiso calc 1 . .
C C3 0.9289(3) 0.5036(6) 0.1954(2) 0.0576(16) Uani d 1 . .
H H3B 0.9762 0.5396 0.2055 0.069 Uiso calc 1 . .
N N4 0.6521(4) 0.5750(8) 0.2207(3) 0.092(2) Uani d 1 . .
O O4 1.0854(2) 0.6789(4) 0.09867(14) 0.0573(11) Uani d 1 . .
C C4 0.8975(4) 0.4384(6) 0.2296(2) 0.0641(18) Uani d 1 . .
H H4A 0.9227 0.4296 0.2623 0.077 Uiso calc 1 . .
O O5 0.9967(2) 0.3403(4) 0.09448(16) 0.0741(14) Uani d 1 . .
C C5 0.8273(4) 0.3867(6) 0.2139(2) 0.0556(17) Uani d 1 . .
N N5 0.5897(2) 0.5494(4) 0.49143(17) 0.0487(12) Uani d 1 . .
H H5A 0.5850 0.6178 0.5085 0.058 Uiso calc 1 . .
O O6 0.9745(2) 0.2731(3) 0.01570(14) 0.0635(12) Uani d 1 . .
C C6 0.7899(3) 0.3955(5) 0.1665(2) 0.0551(17) Uani d 1 . .
H H6A 0.7425 0.3595 0.1567 0.066 Uiso calc 1 . .
N N6 0.5217(3) -0.0105(4) 0.39919(18) 0.0523(13) Uani d 1 . .
H H6B 0.5035 -0.0759 0.4122 0.063 Uiso calc 1 . .
O O7 0.7097(4) 0.6377(6) 0.2306(2) 0.124(2) Uani d 1 . .
C C7 0.8245(3) 0.4602(6) 0.1328(2) 0.0568(16) Uani d 1 . .
H H7A 0.8004 0.4647 0.0998 0.068 Uiso calc 1 . .
O O8 0.6225(3) 0.5476(8) 0.1784(2) 0.158(3) Uani d 1 . .
C C8 0.9376(3) 0.7386(5) 0.12664(18) 0.0400(13) Uani d 1 . .
C C9 0.8841(3) 0.8163(5) 0.14583(18) 0.0410(14) Uani d 1 . .
O O9 0.4550(2) 0.5844(4) 0.37946(17) 0.0687(13) Uani d 1 . .
O O10 0.4921(2) 0.7300(4) 0.43938(17) 0.0739(13) Uani d 1 . .
C C10 0.8120(3) 0.7974(6) 0.1546(2) 0.0534(16) Uani d 1 . .
H H10A 0.7893 0.7165 0.1491 0.064 Uiso calc 1 . .
C C11 0.7748(3) 0.8978(6) 0.1714(2) 0.0627(18) Uani d 1 . .
H H11A 0.7269 0.8847 0.1773 0.075 Uiso calc 1 . .
O O11 0.4208(2) 0.0506(4) 0.45411(17) 0.0748(14) Uani d 1 . .
C C12 0.8081(4) 1.0198(6) 0.1798(2) 0.071(2) Uani d 1 . .
H H12A 0.7821 1.0868 0.1915 0.085 Uiso calc 1 . .
O O12 0.4222(2) 0.2619(4) 0.43498(14) 0.0587(11) Uani d 1 . .
C C13 0.8771(4) 1.0426(6) 0.1712(2) 0.0601(18) Uani d 1 . .
H H13A 0.8990 1.1240 0.1771 0.072 Uiso calc 1 . .
O O13 1.0623(4) 0.1713(5) 0.1666(2) 0.146(3) Uani d 1 . .
H H13B 1.0436 0.2240 0.1454 0.219 Uiso calc 1 . .
C C14 0.9146(3) 0.9412(5) 0.1535(2) 0.0476(15) Uani d 1 . .
C C15 0.9967(3) 0.8174(5) 0.12499(19) 0.0434(14) Uani d 1 . .
C C16 1.0642(3) 0.7862(6) 0.1073(2) 0.0462(15) Uani d 1 . .
C C17 1.1726(3) 0.8759(7) 0.0856(3) 0.096(3) Uani d 1 . .
H H17A 1.1956 0.9586 0.0827 0.144 Uiso calc 1 . .
H H17B 1.2053 0.8236 0.1094 0.144 Uiso calc 1 . .
H H17C 1.1635 0.8331 0.0540 0.144 Uiso calc 1 . .
C C18 0.9023(3) 0.5722(5) 0.05790(18) 0.0379(13) Uani d 1 . .
C C19 0.8530(3) 0.6490(5) 0.02260(19) 0.0415(14) Uani d 1 . .
C C20 0.8157(3) 0.7670(5) 0.0226(2) 0.0546(16) Uani d 1 . .
H H20A 0.8200 0.8140 0.0519 0.066 Uiso calc 1 . .
C C21 0.7729(3) 0.8144(6) -0.0200(2) 0.0617(18) Uani d 1 . .
H H21A 0.7488 0.8937 -0.0194 0.074 Uiso calc 1 . .
C C22 0.7647(3) 0.7462(6) -0.0643(2) 0.0653(18) Uani d 1 . .
H H22A 0.7348 0.7804 -0.0927 0.078 Uiso calc 1 . .
C C23 0.8000(3) 0.6288(6) -0.0669(2) 0.0634(18) Uani d 1 . .
H H23A 0.7940 0.5819 -0.0963 0.076 Uiso calc 1 . .
C C24 0.8455(3) 0.5837(5) -0.0231(2) 0.0448(14) Uani d 1 . .
C C25 0.9202(3) 0.4655(5) 0.0326(2) 0.0436(14) Uani d 1 . .
C C26 0.9679(3) 0.3557(5) 0.0517(2) 0.0478(15) Uani d 1 . .
C C27 1.0198(4) 0.1602(5) 0.0313(2) 0.076(2) Uani d 1 . .
H H27A 1.0215 0.1064 0.0031 0.115 Uiso calc 1 . .
H H27B 1.0696 0.1870 0.0462 0.115 Uiso calc 1 . .
H H27C 0.9985 0.1121 0.0550 0.115 Uiso calc 1 . .
C C28 0.5378(3) 0.3441(5) 0.3791(2) 0.0435(14) Uani d 1 . .
H H28A 0.4841 0.3632 0.3725 0.052 Uiso calc 1 . .
C C29 0.5678(3) 0.4072(5) 0.3375(2) 0.0425(14) Uani d 1 . .
C C30 0.5284(3) 0.4046(6) 0.2900(2) 0.0698(19) Uani d 1 . .
H H30A 0.4821 0.3636 0.2835 0.084 Uiso calc 1 . .
C C31 0.5543(4) 0.4603(8) 0.2512(2) 0.081(2) Uani d 1 . .
H H31A 0.5262 0.4576 0.2191 0.097 Uiso calc 1 . .
C C32 0.6227(4) 0.5199(6) 0.2613(2) 0.0579(17) Uani d 1 . .
C C33 0.6644(3) 0.5235(5) 0.3077(2) 0.0572(17) Uani d 1 . .
H H33A 0.7113 0.5624 0.3138 0.069 Uiso calc 1 . .
C C34 0.6364(3) 0.4690(5) 0.3455(2) 0.0550(16) Uani d 1 . .
H H34A 0.6644 0.4736 0.3776 0.066 Uiso calc 1 . .
C C35 0.5697(3) 0.4046(5) 0.4289(2) 0.0424(14) Uani d 1 . .
C C36 0.6299(3) 0.3608(5) 0.4667(2) 0.0402(13) Uani d 1 . .
C C37 0.6785(3) 0.2536(6) 0.4714(2) 0.0560(16) Uani d 1 . .
H H37A 0.6731 0.1910 0.4467 0.067 Uiso calc 1 . .
C C38 0.7334(3) 0.2426(6) 0.5125(2) 0.0635(17) Uani d 1 . .
H H38A 0.7663 0.1730 0.5148 0.076 Uiso calc 1 . .
C C39 0.7419(3) 0.3308(6) 0.5509(2) 0.0626(18) Uani d 1 . .
H H39A 0.7792 0.3182 0.5789 0.075 Uiso calc 1 . .
C C40 0.6954(3) 0.4379(6) 0.5482(2) 0.0607(17) Uani d 1 . .
H H40A 0.7010 0.4982 0.5738 0.073 Uiso calc 1 . .
C C41 0.6397(3) 0.4520(5) 0.5056(2) 0.0483(15) Uani d 1 . .
C C42 0.5479(3) 0.5207(5) 0.4455(2) 0.0465(14) Uani d 1 . .
C C43 0.4962(3) 0.6238(6) 0.4224(2) 0.0506(15) Uani d 1 . .
C C44 0.4048(4) 0.6789(6) 0.3526(3) 0.089(2) Uani d 1 . .
H H44A 0.3779 0.6409 0.3224 0.134 Uiso calc 1 . .
H H44B 0.3701 0.7067 0.3725 0.134 Uiso calc 1 . .
H H44C 0.4329 0.7522 0.3449 0.134 Uiso calc 1 . .
C C45 0.5442(3) 0.1959(5) 0.3796(2) 0.0434(14) Uani d 1 . .
C C46 0.5886(3) 0.1132(5) 0.3559(2) 0.0469(15) Uani d 1 . .
C C47 0.6385(3) 0.1274(6) 0.3240(2) 0.0561(17) Uani d 1 . .
H H47A 0.6513 0.2098 0.3147 0.067 Uiso calc 1 . .
C C48 0.6686(4) 0.0199(7) 0.3062(3) 0.073(2) Uani d 1 . .
H H48A 0.7019 0.0302 0.2849 0.088 Uiso calc 1 . .
C C49 0.6505(4) -0.1041(6) 0.3196(2) 0.0636(19) Uani d 1 . .
H H49A 0.6721 -0.1752 0.3071 0.076 Uiso calc 1 . .
C C50 0.6018(3) -0.1247(6) 0.3504(2) 0.0596(17) Uani d 1 . .
H H50A 0.5888 -0.2081 0.3584 0.072 Uiso calc 1 . .
C C51 0.5727(3) -0.0167(5) 0.3692(2) 0.0455(15) Uani d 1 . .
C C52 0.5040(3) 0.1183(5) 0.4053(2) 0.0475(15) Uani d 1 . .
C C53 0.4451(3) 0.1516(6) 0.4333(2) 0.0460(15) Uani d 1 . .
C C54 0.3624(4) 0.0783(6) 0.4808(3) 0.084(2) Uani d 1 . .
H H54A 0.3478 -0.0005 0.4949 0.126 Uiso calc 1 . .
H H54B 0.3804 0.1393 0.5068 0.126 Uiso calc 1 . .
H H54C 0.3202 0.1144 0.4586 0.126 Uiso calc 1 . .
C C55 1.1147(7) 0.2243(9) 0.1965(4) 0.226(8) Uani d 1 . .
H H55A 1.1595 0.1774 0.1930 0.271 Uiso calc 1 . .
H H55B 1.1060 0.2029 0.2292 0.271 Uiso calc 1 . .
C C56 1.1354(5) 0.3581(9) 0.1991(4) 0.151(4) Uani d 1 . .
H H56A 1.1776 0.3708 0.2256 0.227 Uiso calc 1 . .
H H56B 1.1484 0.3838 0.1683 0.227 Uiso calc 1 . .
H H56C 1.0942 0.4096 0.2049 0.227 Uiso calc 1 . .

loop_
_atom_site_aniso_label
_atom_site_aniso_U_11
_atom_site_aniso_U_22
_atom_site_aniso_U_33
_atom_site_aniso_U_12
_atom_site_aniso_U_13
_atom_site_aniso_U_23
N2 0.070(4) 0.031(3) 0.059(3) -0.009(3) 0.007(3) -0.009(2)
C1 0.042(3) 0.035(3) 0.045(3) 0.004(3) 0.007(3) -0.010(3)
N1 0.098(5) 0.071(4) 0.058(4) -0.008(4) 0.018(4) -0.002(3)
O1 0.152(6) 0.222(8) 0.063(4) -0.065(5) 0.013(4) 0.040(5)
C2 0.048(4) 0.030(3) 0.041(3) 0.000(3) 0.004(3) -0.004(3)
O2 0.097(4) 0.074(3) 0.091(4) -0.020(3) 0.041(3) -0.009(3)
O3 0.056(3) 0.062(3) 0.093(4) -0.017(2) 0.024(3) 0.003(3)
N3 0.071(3) 0.037(3) 0.036(3) 0.001(3) 0.005(2) -0.002(2)
C3 0.054(4) 0.068(4) 0.047(4) -0.012(3) 0.001(3) 0.007(3)
N4 0.079(5) 0.134(6) 0.064(4) 0.005(4) 0.016(4) 0.029(5)
O4 0.063(3) 0.051(3) 0.062(3) -0.002(2) 0.023(2) -0.011(2)
C4 0.081(5) 0.073(4) 0.033(4) -0.014(4) -0.001(3) 0.010(3)
O5 0.107(4) 0.050(3) 0.054(3) 0.028(3) -0.011(3) -0.005(2)
C5 0.070(5) 0.046(4) 0.059(5) -0.006(3) 0.033(4) -0.002(3)
N5 0.061(3) 0.028(3) 0.057(3) -0.006(2) 0.014(3) -0.011(2)
O6 0.093(3) 0.033(2) 0.060(3) 0.013(2) 0.004(2) -0.008(2)
C6 0.062(4) 0.053(4) 0.047(4) -0.018(3) 0.005(3) -0.012(3)
N6 0.062(3) 0.021(2) 0.072(4) 0.001(2) 0.009(3) 0.000(2)
O7 0.154(6) 0.131(5) 0.099(5) -0.043(5) 0.055(4) 0.009(4)
C7 0.059(4) 0.064(4) 0.046(4) -0.008(3) 0.005(3) -0.002(3)
O8 0.111(5) 0.280(9) 0.076(4) -0.012(5) 0.002(4) 0.062(5)
C8 0.047(4) 0.032(3) 0.041(3) -0.001(3) 0.008(3) -0.001(3)
C9 0.057(4) 0.034(3) 0.032(3) -0.001(3) 0.008(3) -0.002(3)
O9 0.067(3) 0.043(2) 0.089(4) 0.019(2) -0.002(3) 0.009(2)
O10 0.094(4) 0.028(2) 0.100(4) 0.004(2) 0.020(3) -0.005(2)
C10 0.056(4) 0.044(4) 0.061(4) -0.003(3) 0.014(3) -0.011(3)
C11 0.057(4) 0.062(4) 0.070(5) 0.022(4) 0.015(4) 0.008(4)
O11 0.075(3) 0.049(3) 0.109(4) -0.011(2) 0.040(3) 0.017(3)
C12 0.079(5) 0.054(4) 0.084(5) 0.019(4) 0.025(4) -0.005(4)
O12 0.069(3) 0.040(2) 0.072(3) 0.004(2) 0.025(2) -0.005(2)
C13 0.074(5) 0.036(3) 0.071(5) 0.009(3) 0.017(4) -0.005(3)
O13 0.187(6) 0.069(4) 0.136(5) -0.052(4) -0.079(5) 0.024(4)
C14 0.053(4) 0.046(4) 0.045(4) 0.004(3) 0.013(3) -0.005(3)
C15 0.051(4) 0.039(3) 0.039(3) -0.009(3) 0.006(3) -0.004(3)
C16 0.041(4) 0.053(4) 0.042(3) -0.012(3) 0.003(3) -0.007(3)
C17 0.054(5) 0.104(6) 0.138(7) -0.024(4) 0.037(5) -0.002(5)
C18 0.039(3) 0.039(3) 0.036(3) -0.009(3) 0.006(3) 0.000(3)
C19 0.049(4) 0.038(3) 0.038(3) -0.004(3) 0.009(3) -0.005(3)
C20 0.063(4) 0.046(4) 0.055(4) 0.006(3) 0.012(3) 0.001(3)
C21 0.071(5) 0.058(4) 0.054(4) 0.019(3) 0.009(4) 0.004(4)
C22 0.081(5) 0.062(4) 0.044(4) 0.020(4) -0.010(3) 0.009(3)
C23 0.069(4) 0.062(4) 0.057(4) 0.003(4) 0.005(3) 0.000(4)
C24 0.056(4) 0.038(3) 0.040(4) 0.005(3) 0.009(3) 0.004(3)
C25 0.056(4) 0.029(3) 0.047(4) -0.003(3) 0.014(3) -0.002(3)
C26 0.053(4) 0.036(3) 0.056(4) 0.001(3) 0.015(3) -0.009(3)
C27 0.109(6) 0.042(4) 0.079(5) 0.021(4) 0.021(4) 0.007(4)
C28 0.039(3) 0.033(3) 0.057(4) -0.003(3) 0.005(3) -0.006(3)
C29 0.039(3) 0.030(3) 0.057(4) 0.004(3) 0.005(3) 0.005(3)
C30 0.053(4) 0.082(5) 0.067(5) -0.018(4) -0.007(4) 0.007(4)
C31 0.066(5) 0.128(7) 0.043(4) -0.006(5) -0.002(4) 0.015(4)
C32 0.066(5) 0.057(4) 0.051(4) 0.009(4) 0.013(4) 0.017(3)
C33 0.059(4) 0.047(4) 0.064(5) -0.005(3) 0.009(4) -0.005(3)
C34 0.058(4) 0.052(4) 0.053(4) -0.004(3) 0.005(3) -0.004(3)
C35 0.039(3) 0.028(3) 0.061(4) -0.002(3) 0.012(3) 0.001(3)
C36 0.044(3) 0.026(3) 0.050(4) -0.004(3) 0.007(3) 0.005(3)
C37 0.051(4) 0.055(4) 0.059(4) -0.003(3) 0.005(3) 0.002(3)
C38 0.070(5) 0.056(4) 0.059(4) 0.006(4) -0.001(4) 0.001(4)
C39 0.065(4) 0.057(4) 0.062(5) -0.003(4) 0.002(3) 0.013(4)
C40 0.075(5) 0.055(4) 0.049(4) -0.022(4) 0.005(3) 0.001(3)
C41 0.057(4) 0.037(3) 0.052(4) -0.009(3) 0.014(3) 0.002(3)
C42 0.040(3) 0.041(3) 0.057(4) -0.004(3) 0.006(3) 0.006(3)
C43 0.045(4) 0.042(4) 0.068(5) -0.004(3) 0.016(3) 0.006(3)
C44 0.071(5) 0.060(4) 0.129(7) 0.013(4) 0.000(5) 0.013(5)
C45 0.038(3) 0.029(3) 0.058(4) -0.009(3) -0.002(3) -0.002(3)
C46 0.047(4) 0.031(3) 0.061(4) 0.001(3) 0.007(3) -0.011(3)
C47 0.056(4) 0.041(4) 0.074(5) 0.006(3) 0.020(4) -0.005(3)
C48 0.068(5) 0.073(5) 0.085(5) 0.009(4) 0.031(4) -0.009(4)
C49 0.074(5) 0.034(4) 0.080(5) 0.013(3) 0.007(4) -0.010(3)
C50 0.057(4) 0.040(4) 0.084(5) 0.002(3) 0.019(4) -0.005(3)
C51 0.040(3) 0.034(3) 0.062(4) 0.005(3) 0.011(3) -0.013(3)
C52 0.050(4) 0.032(3) 0.058(4) -0.006(3) 0.004(3) -0.003(3)
C53 0.042(4) 0.045(4) 0.049(4) -0.006(3) 0.005(3) -0.011(3)
C54 0.084(5) 0.072(5) 0.113(6) -0.009(4) 0.060(5) 0.010(4)
C55 0.255(14) 0.116(9) 0.228(14) -0.099(9) -0.142(11) 0.105(9)
C56 0.115(8) 0.165(10) 0.157(10) -0.038(7) -0.013(7) -0.020(8)

loop_
_atom_type_symbol
_atom_type_description
_atom_type_scat_dispersion_real
_atom_type_scat_dispersion_imag
_atom_type_scat_source
C C 0.0033 0.0016 'International Tables Vol C Tables 4.2.6.8 and 6.1.1.4'
H H 0.0000 0.0000 'International Tables Vol C Tables 4.2.6.8 and 6.1.1.4'
N N 0.0061 0.0033 'International Tables Vol C Tables 4.2.6.8 and 6.1.1.4'
O O 0.0106 0.0060 'International Tables Vol C Tables 4.2.6.8 and 6.1.1.4'

loop_
_geom_angle_atom_site_label_1
_geom_angle_atom_site_label_2
_geom_angle_atom_site_label_3
_geom_angle_site_symmetry_1
_geom_angle_site_symmetry_3
_geom_angle
_geom_angle_publ_flag
C15 N2 C14 . . 109.1(5) ?
C15 N2 H2A . . 125.5 ?
C14 N2 H2A . . 125.5 ?
C8 C1 C2 . . 112.0(4) ?
C8 C1 C18 . . 113.5(4) ?
C2 C1 C18 . . 114.6(4) ?
C8 C1 H1A . . 105.2 ?
C2 C1 H1A . . 105.2 ?
C18 C1 H1A . . 105.2 ?
O1 N1 O2 . . 123.5(7) ?
O1 N1 C5 . . 118.3(7) ?
O2 N1 C5 . . 118.2(6) ?
C3 C2 C7 . . 117.4(5) ?
C3 C2 C1 . . 118.6(5) ?
C7 C2 C1 . . 124.0(5) ?
C16 O3 C17 . . 116.3(5) ?
C24 N3 C25 . . 108.7(5) ?
C24 N3 H3A . . 125.6 ?
C25 N3 H3A . . 125.6 ?
C2 C3 C4 . . 122.7(6) ?
C2 C3 H3B . . 118.6 ?
C4 C3 H3B . . 118.6 ?
O8 N4 O7 . . 122.5(7) ?
O8 N4 C32 . . 119.0(7) ?
O7 N4 C32 . . 118.1(7) ?
C3 C4 C5 . . 117.6(6) ?
C3 C4 H4A . . 121.2 ?
C5 C4 H4A . . 121.2 ?
C6 C5 C4 . . 122.7(6) ?
C6 C5 N1 . . 118.3(6) ?
C4 C5 N1 . . 119.1(6) ?
C41 N5 C42 . . 108.9(5) ?
C41 N5 H5A . . 125.5 ?
C42 N5 H5A . . 125.5 ?
C26 O6 C27 . . 115.2(5) ?
C5 C6 C7 . . 117.8(6) ?
C5 C6 H6A . . 121.1 ?
C7 C6 H6A . . 121.1 ?
C51 N6 C52 . . 108.8(5) ?
C51 N6 H6B . . 125.6 ?
C52 N6 H6B . . 125.6 ?
C2 C7 C6 . . 121.7(6) ?
C2 C7 H7A . . 119.1 ?
C6 C7 H7A . . 119.1 ?
C15 C8 C9 . . 106.3(5) ?
C15 C8 C1 . . 125.8(5) ?
C9 C8 C1 . . 127.9(5) ?
C10 C9 C14 . . 117.4(5) ?
C10 C9 C8 . . 135.7(5) ?
C14 C9 C8 . . 106.7(5) ?
C43 O9 C44 . . 116.1(5) ?
C11 C10 C9 . . 120.0(6) ?
C11 C10 H10A . . 120.0 ?
C9 C10 H10A . . 120.0 ?
C10 C11 C12 . . 120.6(6) ?
C10 C11 H11A . . 119.7 ?
C12 C11 H11A . . 119.7 ?
C53 O11 C54 . . 114.6(5) ?
C13 C12 C11 . . 121.3(6) ?
C13 C12 H12A . . 119.3 ?
C11 C12 H12A . . 119.3 ?
C12 C13 C14 . . 118.3(6) ?
C12 C13 H13A . . 120.9 ?
C14 C13 H13A . . 120.9 ?
C55 O13 H13B . . 109.5 ?
N2 C14 C13 . . 130.1(6) ?
N2 C14 C9 . . 107.6(5) ?
C13 C14 C9 . . 122.3(6) ?
C8 C15 N2 . . 110.3(5) ?
C8 C15 C16 . . 127.8(5) ?
N2 C15 C16 . . 121.8(5) ?
O4 C16 O3 . . 122.5(5) ?
O4 C16 C15 . . 126.5(5) ?
O3 C16 C15 . . 111.0(5) ?
O3 C17 H17A . . 109.5 ?
O3 C17 H17B . . 109.5 ?
H17A C17 H17B . . 109.5 ?
O3 C17 H17C . . 109.5 ?
H17A C17 H17C . . 109.5 ?
H17B C17 H17C . . 109.5 ?
C25 C18 C19 . . 106.1(5) ?
C25 C18 C1 . . 124.0(5) ?
C19 C18 C1 . . 129.8(5) ?
C20 C19 C24 . . 117.1(5) ?
C20 C19 C18 . . 136.6(5) ?
C24 C19 C18 . . 106.3(5) ?
C21 C20 C19 . . 120.6(6) ?
C21 C20 H20A . . 119.7 ?
C19 C20 H20A . . 119.7 ?
C20 C21 C22 . . 121.2(6) ?
C20 C21 H21A . . 119.4 ?
C22 C21 H21A . . 119.4 ?
C23 C22 C21 . . 121.2(6) ?
C23 C22 H22A . . 119.4 ?
C21 C22 H22A . . 119.4 ?
C22 C23 C24 . . 116.7(6) ?
C22 C23 H23A . . 121.7 ?
C24 C23 H23A . . 121.7 ?
N3 C24 C23 . . 128.0(5) ?
N3 C24 C19 . . 108.8(5) ?
C23 C24 C19 . . 123.2(5) ?
N3 C25 C18 . . 110.1(5) ?
N3 C25 C26 . . 121.6(5) ?
C18 C25 C26 . . 128.3(5) ?
O5 C26 O6 . . 124.0(5) ?
O5 C26 C25 . . 124.7(5) ?
O6 C26 C25 . . 111.3(5) ?
O6 C27 H27A . . 109.5 ?
O6 C27 H27B . . 109.5 ?
H27A C27 H27B . . 109.5 ?
O6 C27 H27C . . 109.5 ?
H27A C27 H27C . . 109.5 ?
H27B C27 H27C . . 109.5 ?
C29 C28 C35 . . 112.2(4) ?
C29 C28 C45 . . 113.6(5) ?
C35 C28 C45 . . 112.7(5) ?
C29 C28 H28A . . 105.9 ?
C35 C28 H28A . . 105.9 ?
C45 C28 H28A . . 105.9 ?
C30 C29 C34 . . 116.7(6) ?
C30 C29 C28 . . 121.2(5) ?
C34 C29 C28 . . 122.1(5) ?
C29 C30 C31 . . 122.7(6) ?
C29 C30 H30A . . 118.6 ?
C31 C30 H30A . . 118.6 ?
C32 C31 C30 . . 117.9(6) ?
C32 C31 H31A . . 121.0 ?
C30 C31 H31A . . 121.0 ?
C33 C32 C31 . . 121.7(6) ?
C33 C32 N4 . . 119.5(7) ?
C31 C32 N4 . . 118.8(6) ?
C32 C33 C34 . . 118.9(6) ?
C32 C33 H33A . . 120.6 ?
C34 C33 H33A . . 120.6 ?
C33 C34 C29 . . 122.1(6) ?
C33 C34 H34A . . 118.9 ?
C29 C34 H34A . . 118.9 ?
C42 C35 C36 . . 105.5(5) ?
C42 C35 C28 . . 125.2(5) ?
C36 C35 C28 . . 129.2(5) ?
C37 C36 C41 . . 118.1(5) ?
C37 C36 C35 . . 134.0(5) ?
C41 C36 C35 . . 107.8(5) ?
C38 C37 C36 . . 119.3(6) ?
C38 C37 H37A . . 120.3 ?
C36 C37 H37A . . 120.3 ?
C37 C38 C39 . . 122.4(6) ?
C37 C38 H38A . . 118.8 ?
C39 C38 H38A . . 118.8 ?
C40 C39 C38 . . 120.6(6) ?
C40 C39 H39A . . 119.7 ?
C38 C39 H39A . . 119.7 ?
C39 C40 C41 . . 117.6(6) ?
C39 C40 H40A . . 121.2 ?
C41 C40 H40A . . 121.2 ?
N5 C41 C40 . . 130.6(6) ?
N5 C41 C36 . . 107.3(5) ?
C40 C41 C36 . . 122.0(6) ?
C35 C42 N5 . . 110.5(5) ?
C35 C42 C43 . . 133.6(6) ?
N5 C42 C43 . . 115.6(5) ?
O10 C43 O9 . . 123.8(6) ?
O10 C43 C42 . . 124.9(6) ?
O9 C43 C42 . . 111.2(5) ?
O9 C44 H44A . . 109.5 ?
O9 C44 H44B . . 109.5 ?
H44A C44 H44B . . 109.5 ?
O9 C44 H44C . . 109.5 ?
H44A C44 H44C . . 109.5 ?
H44B C44 H44C . . 109.5 ?
C52 C45 C46 . . 107.4(5) ?
C52 C45 C28 . . 122.6(5) ?
C46 C45 C28 . . 129.9(5) ?
C47 C46 C45 . . 137.0(5) ?
C47 C46 C51 . . 116.8(5) ?
C45 C46 C51 . . 106.2(5) ?
C48 C47 C46 . . 120.0(6) ?
C48 C47 H47A . . 120.0 ?
C46 C47 H47A . . 120.0 ?
C47 C48 C49 . . 121.1(6) ?
C47 C48 H48A . . 119.5 ?
C49 C48 H48A . . 119.5 ?
C50 C49 C48 . . 121.9(6) ?
C50 C49 H49A . . 119.1 ?
C48 C49 H49A . . 119.1 ?
C49 C50 C51 . . 117.2(6) ?
C49 C50 H50A . . 121.4 ?
C51 C50 H50A . . 121.4 ?
N6 C51 C50 . . 128.8(5) ?
N6 C51 C46 . . 108.0(5) ?
C50 C51 C46 . . 123.1(5) ?
C45 C52 N6 . . 109.6(5) ?
C45 C52 C53 . . 130.5(5) ?
N6 C52 C53 . . 119.7(5) ?
O12 C53 O11 . . 125.5(5) ?
O12 C53 C52 . . 121.8(5) ?
O11 C53 C52 . . 112.8(5) ?
O11 C54 H54A . . 109.5 ?
O11 C54 H54B . . 109.5 ?
H54A C54 H54B . . 109.5 ?
O11 C54 H54C . . 109.5 ?
H54A C54 H54C . . 109.5 ?
H54B C54 H54C . . 109.5 ?
O13 C55 C56 . . 127.6(9) ?
O13 C55 H55A . . 105.4 ?
C56 C55 H55A . . 105.4 ?
O13 C55 H55B . . 105.4 ?
C56 C55 H55B . . 105.4 ?
H55A C55 H55B . . 106.0 ?
C55 C56 H56A . . 109.5 ?
C55 C56 H56B . . 109.5 ?
H56A C56 H56B . . 109.5 ?
C55 C56 H56C . . 109.5 ?
H56A C56 H56C . . 109.5 ?
H56B C56 H56C . . 109.5 ?

loop_
_geom_bond_atom_site_label_1
_geom_bond_atom_site_label_2
_geom_bond_site_symmetry_2
_geom_bond_distance
_geom_bond_publ_flag
N2 C15 . 1.362(6) ?
N2 C14 . 1.371(6) ?
N2 H2A . 0.8600 ?
C1 C8 . 1.516(7) ?
C1 C2 . 1.515(7) ?
C1 C18 . 1.522(7) ?
C1 H1A . 0.9800 ?
N1 O1 . 1.189(7) ?
N1 O2 . 1.205(6) ?
N1 C5 . 1.479(8) ?
C2 C3 . 1.366(7) ?
C2 C7 . 1.380(7) ?
O3 C16 . 1.349(6) ?
O3 C17 . 1.436(6) ?
N3 C24 . 1.349(6) ?
N3 C25 . 1.365(6) ?
N3 H3A . 0.8600 ?
C3 C4 . 1.372(7) ?
C3 H3B . 0.9300 ?
N4 O8 . 1.217(8) ?
N4 O7 . 1.217(7) ?
N4 C32 . 1.449(8) ?
O4 C16 . 1.211(6) ?
C4 C5 . 1.375(7) ?
C4 H4A . 0.9300 ?
O5 C26 . 1.202(6) ?
C5 C6 . 1.352(8) ?
N5 C41 . 1.360(6) ?
N5 C42 . 1.375(6) ?
N5 H5A . 0.8600 ?
O6 C26 . 1.330(6) ?
O6 C27 . 1.442(6) ?
C6 C7 . 1.392(7) ?
C6 H6A . 0.9300 ?
N6 C51 . 1.363(6) ?
N6 C52 . 1.384(6) ?
N6 H6B . 0.8600 ?
C7 H7A . 0.9300 ?
C8 C15 . 1.358(7) ?
C8 C9 . 1.440(7) ?
C9 C10 . 1.399(7) ?
C9 C14 . 1.402(7) ?
O9 C43 . 1.333(7) ?
O9 C44 . 1.437(6) ?
O10 C43 . 1.198(6) ?
C10 C11 . 1.367(7) ?
C10 H10A . 0.9300 ?
C11 C12 . 1.395(8) ?
C11 H11A . 0.9300 ?
O11 C53 . 1.307(6) ?
O11 C54 . 1.438(6) ?
C12 C13 . 1.346(8) ?
C12 H12A . 0.9300 ?
O12 C53 . 1.214(6) ?
C13 C14 . 1.390(7) ?
C13 H13A . 0.9300 ?
O13 C55 . 1.259(9) ?
O13 H13B . 0.8200 ?
C15 C16 . 1.447(7) ?
C17 H17A . 0.9600 ?
C17 H17B . 0.9600 ?
C17 H17C . 0.9600 ?
C18 C25 . 1.376(7) ?
C18 C19 . 1.426(7) ?
C19 C20 . 1.394(7) ?
C19 C24 . 1.410(7) ?
C20 C21 . 1.364(7) ?
C20 H20A . 0.9300 ?
C21 C22 . 1.391(8) ?
C21 H21A . 0.9300 ?
C22 C23 . 1.380(8) ?
C22 H22A . 0.9300 ?
C23 C24 . 1.402(7) ?
C23 H23A . 0.9300 ?
C25 C26 . 1.461(7) ?
C27 H27A . 0.9600 ?
C27 H27B . 0.9600 ?
C27 H27C . 0.9600 ?
C28 C29 . 1.509(7) ?
C28 C35 . 1.517(7) ?
C28 C45 . 1.531(7) ?
C28 H28A . 0.9800 ?
C29 C30 . 1.364(7) ?
C29 C34 . 1.383(7) ?
C30 C31 . 1.376(8) ?
C30 H30A . 0.9300 ?
C31 C32 . 1.368(8) ?
C31 H31A . 0.9300 ?
C32 C33 . 1.353(8) ?
C33 C34 . 1.368(7) ?
C33 H33A . 0.9300 ?
C34 H34A . 0.9300 ?
C35 C42 . 1.367(7) ?
C35 C36 . 1.429(7) ?
C36 C37 . 1.406(7) ?
C36 C41 . 1.409(7) ?
C37 C38 . 1.359(7) ?
C37 H37A . 0.9300 ?
C38 C39 . 1.381(8) ?
C38 H38A . 0.9300 ?
C39 C40 . 1.385(8) ?
C39 H39A . 0.9300 ?
C40 C41 . 1.401(7) ?
C40 H40A . 0.9300 ?
C42 C43 . 1.478(7) ?
C44 H44A . 0.9600 ?
C44 H44B . 0.9600 ?
C44 H44C . 0.9600 ?
C45 C52 . 1.372(7) ?
C45 C46 . 1.422(7) ?
C46 C47 . 1.392(7) ?
C46 C51 . 1.432(7) ?
C47 C48 . 1.369(8) ?
C47 H47A . 0.9300 ?
C48 C49 . 1.388(8) ?
C48 H48A . 0.9300 ?
C49 C50 . 1.361(8) ?
C49 H49A . 0.9300 ?
C50 C51 . 1.378(7) ?
C50 H50A . 0.9300 ?
C52 C53 . 1.482(7) ?
C54 H54A . 0.9600 ?
C54 H54B . 0.9600 ?
C54 H54C . 0.9600 ?
C55 C56 . 1.427(8) ?
C55 H55A . 0.9700 ?
C55 H55B . 0.9700 ?
C56 H56A . 0.9600 ?
C56 H56B . 0.9600 ?
C56 H56C . 0.9600 ?

loop_
_geom_hbond_atom_site_label_D
_geom_hbond_atom_site_label_H
_geom_hbond_atom_site_label_A
_geom_hbond_site_symmetry_A
_geom_hbond_distance_DH
_geom_hbond_distance_HA
_geom_hbond_distance_DA
_geom_hbond_angle_DHA
N2 H2A O13 1_565 0.86 2.00 2.814(7) 157
N3 H3A O4 3_765 0.86 2.05 2.892(6) 166
N5 H5A O12 3_666 0.86 2.01 2.848(6) 163
N6 H6B O10 1_545 0.86 2.16 2.984(6) 160
O13 H13B O5 . 0.82 1.91 2.733(7) 177

loop_
_geom_torsion_atom_site_label_1
_geom_torsion_atom_site_label_2
_geom_torsion_atom_site_label_3
_geom_torsion_atom_site_label_4
_geom_torsion_site_symmetry_1
_geom_torsion_site_symmetry_2
_geom_torsion_site_symmetry_3
_geom_torsion_site_symmetry_4
_geom_torsion
_geom_torsion_publ_flag
C8 C1 C2 C3 . . . . -67.2(6) ?
C18 C1 C2 C3 . . . . 161.6(5) ?
C8 C1 C2 C7 . . . . 112.2(6) ?
C18 C1 C2 C7 . . . . -19.0(7) ?
C7 C2 C3 C4 . . . . -1.8(9) ?
C1 C2 C3 C4 . . . . 177.6(5) ?
C2 C3 C4 C5 . . . . -0.4(9) ?
C3 C4 C5 C6 . . . . 1.4(9) ?
C3 C4 C5 N1 . . . . -177.5(6) ?
O1 N1 C5 C6 . . . . 177.4(7) ?
O2 N1 C5 C6 . . . . -2.3(9) ?
O1 N1 C5 C4 . . . . -3.6(10) ?
O2 N1 C5 C4 . . . . 176.7(6) ?
C4 C5 C6 C7 . . . . -0.2(9) ?
N1 C5 C6 C7 . . . . 178.8(5) ?
C3 C2 C7 C6 . . . . 3.1(8) ?
C1 C2 C7 C6 . . . . -176.3(5) ?
C5 C6 C7 C2 . . . . -2.2(9) ?
C2 C1 C8 C15 . . . . 141.4(5) ?
C18 C1 C8 C15 . . . . -86.9(6) ?
C2 C1 C8 C9 . . . . -35.8(7) ?
C18 C1 C8 C9 . . . . 95.9(6) ?
C15 C8 C9 C10 . . . . 176.7(6) ?
C1 C8 C9 C10 . . . . -5.7(10) ?
C15 C8 C9 C14 . . . . 1.5(6) ?
C1 C8 C9 C14 . . . . 179.2(5) ?
C14 C9 C10 C11 . . . . -1.8(8) ?
C8 C9 C10 C11 . . . . -176.5(6) ?
C9 C10 C11 C12 . . . . 0.2(9) ?
C10 C11 C12 C13 . . . . 0.6(10) ?
C11 C12 C13 C14 . . . . 0.4(10) ?
C15 N2 C14 C13 . . . . 179.8(6) ?
C15 N2 C14 C9 . . . . -0.8(6) ?
C12 C13 C14 N2 . . . . 177.2(6) ?
C12 C13 C14 C9 . . . . -2.1(9) ?
C10 C9 C14 N2 . . . . -176.6(5) ?
C8 C9 C14 N2 . . . . -0.5(6) ?
C10 C9 C14 C13 . . . . 2.8(8) ?
C8 C9 C14 C13 . . . . 179.0(5) ?
C9 C8 C15 N2 . . . . -2.1(6) ?
C1 C8 C15 N2 . . . . -179.8(5) ?
C9 C8 C15 C16 . . . . -178.3(5) ?
C1 C8 C15 C16 . . . . 4.0(9) ?
C14 N2 C15 C8 . . . . 1.8(6) ?
C14 N2 C15 C16 . . . . 178.3(5) ?
C17 O3 C16 O4 . . . . -1.4(8) ?
C17 O3 C16 C15 . . . . 178.1(5) ?
C8 C15 C16 O4 . . . . -13.5(9) ?
N2 C15 C16 O4 . . . . 170.7(6) ?
C8 C15 C16 O3 . . . . 167.0(5) ?
N2 C15 C16 O3 . . . . -8.8(7) ?
C8 C1 C18 C25 . . . . 151.5(5) ?
C2 C1 C18 C25 . . . . -78.0(6) ?
C8 C1 C18 C19 . . . . -28.3(8) ?
C2 C1 C18 C19 . . . . 102.1(6) ?
C25 C18 C19 C20 . . . . -178.6(6) ?
C1 C18 C19 C20 . . . . 1.3(10) ?
C25 C18 C19 C24 . . . . -1.4(6) ?
C1 C18 C19 C24 . . . . 178.5(5) ?
C24 C19 C20 C21 . . . . 1.3(8) ?
C18 C19 C20 C21 . . . . 178.2(6) ?
C19 C20 C21 C22 . . . . 0.6(9) ?
C20 C21 C22 C23 . . . . -0.5(10) ?
C21 C22 C23 C24 . . . . -1.3(9) ?
C25 N3 C24 C23 . . . . -178.0(6) ?
C25 N3 C24 C19 . . . . -0.1(6) ?
C22 C23 C24 N3 . . . . -179.1(6) ?
C22 C23 C24 C19 . . . . 3.3(9) ?
C20 C19 C24 N3 . . . . 178.7(5) ?
C18 C19 C24 N3 . . . . 1.0(6) ?
C20 C19 C24 C23 . . . . -3.3(8) ?
C18 C19 C24 C23 . . . . 179.0(5) ?
C24 N3 C25 C18 . . . . -0.8(6) ?
C24 N3 C25 C26 . . . . 179.4(5) ?
C19 C18 C25 N3 . . . . 1.4(6) ?
C1 C18 C25 N3 . . . . -178.5(4) ?
C19 C18 C25 C26 . . . . -178.9(5) ?
C1 C18 C25 C26 . . . . 1.2(9) ?
C27 O6 C26 O5 . . . . -0.1(8) ?
C27 O6 C26 C25 . . . . -179.1(5) ?
N3 C25 C26 O5 . . . . -176.8(6) ?
C18 C25 C26 O5 . . . . 3.5(10) ?
N3 C25 C26 O6 . . . . 2.2(7) ?
C18 C25 C26 O6 . . . . -177.5(5) ?
C35 C28 C29 C30 . . . . -154.9(5) ?
C45 C28 C29 C30 . . . . 75.9(7) ?
C35 C28 C29 C34 . . . . 25.8(7) ?
C45 C28 C29 C34 . . . . -103.4(6) ?
C34 C29 C30 C31 . . . . -0.2(10) ?
C28 C29 C30 C31 . . . . -179.5(6) ?
C29 C30 C31 C32 . . . . 0.3(11) ?
C30 C31 C32 C33 . . . . 0.6(10) ?
C30 C31 C32 N4 . . . . 177.8(7) ?
O8 N4 C32 C33 . . . . 164.3(7) ?
O7 N4 C32 C33 . . . . -9.2(10) ?
O8 N4 C32 C31 . . . . -12.9(11) ?
O7 N4 C32 C31 . . . . 173.5(7) ?
C31 C32 C33 C34 . . . . -1.7(10) ?
N4 C32 C33 C34 . . . . -178.8(6) ?
C32 C33 C34 C29 . . . . 1.8(9) ?
C30 C29 C34 C33 . . . . -0.9(8) ?
C28 C29 C34 C33 . . . . 178.4(5) ?
C29 C28 C35 C42 . . . . 77.0(7) ?
C45 C28 C35 C42 . . . . -153.3(5) ?
C29 C28 C35 C36 . . . . -98.6(6) ?
C45 C28 C35 C36 . . . . 31.1(8) ?
C42 C35 C36 C37 . . . . -176.1(6) ?
C28 C35 C36 C37 . . . . 0.2(10) ?
C42 C35 C36 C41 . . . . 2.2(6) ?
C28 C35 C36 C41 . . . . 178.5(5) ?
C41 C36 C37 C38 . . . . -0.9(8) ?
C35 C36 C37 C38 . . . . 177.3(6) ?
C36 C37 C38 C39 . . . . 2.2(9) ?
C37 C38 C39 C40 . . . . -2.1(10) ?
C38 C39 C40 C41 . . . . 0.5(9) ?
C42 N5 C41 C40 . . . . 178.0(6) ?
C42 N5 C41 C36 . . . . 1.3(6) ?
C39 C40 C41 N5 . . . . -175.5(6) ?
C39 C40 C41 C36 . . . . 0.7(8) ?
C37 C36 C41 N5 . . . . 176.5(5) ?
C35 C36 C41 N5 . . . . -2.1(6) ?
C37 C36 C41 C40 . . . . -0.6(8) ?
C35 C36 C41 C40 . . . . -179.2(5) ?
C36 C35 C42 N5 . . . . -1.4(6) ?
C28 C35 C42 N5 . . . . -177.9(5) ?
C36 C35 C42 C43 . . . . 170.9(6) ?
C28 C35 C42 C43 . . . . -5.5(9) ?
C41 N5 C42 C35 . . . . 0.1(6) ?
C41 N5 C42 C43 . . . . -173.8(4) ?
C44 O9 C43 O10 . . . . 1.7(9) ?
C44 O9 C43 C42 . . . . -177.4(5) ?
C35 C42 C43 O10 . . . . -167.3(6) ?
N5 C42 C43 O10 . . . . 4.7(8) ?
C35 C42 C43 O9 . . . . 11.8(9) ?
N5 C42 C43 O9 . . . . -176.2(5) ?
C29 C28 C45 C52 . . . . -162.7(5) ?
C35 C28 C45 C52 . . . . 68.3(7) ?
C29 C28 C45 C46 . . . . 17.1(8) ?
C35 C28 C45 C46 . . . . -111.9(7) ?
C52 C45 C46 C47 . . . . 177.4(7) ?
C28 C45 C46 C47 . . . . -2.4(11) ?
C52 C45 C46 C51 . . . . -0.4(6) ?
C28 C45 C46 C51 . . . . 179.8(5) ?
C45 C46 C47 C48 . . . . -176.4(7) ?
C51 C46 C47 C48 . . . . 1.2(9) ?
C46 C47 C48 C49 . . . . -0.1(10) ?
C47 C48 C49 C50 . . . . 0.4(11) ?
C48 C49 C50 C51 . . . . -1.9(10) ?
C52 N6 C51 C50 . . . . -174.8(6) ?
C52 N6 C51 C46 . . . . 0.4(6) ?
C49 C50 C51 N6 . . . . 177.6(6) ?
C49 C50 C51 C46 . . . . 3.1(9) ?
C47 C46 C51 N6 . . . . -178.3(5) ?
C45 C46 C51 N6 . . . . 0.0(6) ?
C47 C46 C51 C50 . . . . -2.8(9) ?
C45 C46 C51 C50 . . . . 175.5(5) ?
C46 C45 C52 N6 . . . . 0.6(6) ?
C28 C45 C52 N6 . . . . -179.6(5) ?
C46 C45 C52 C53 . . . . -174.8(5) ?
C28 C45 C52 C53 . . . . 5.0(10) ?
C51 N6 C52 C45 . . . . -0.6(6) ?
C51 N6 C52 C53 . . . . 175.4(5) ?
C54 O11 C53 O12 . . . . -0.2(9) ?
C54 O11 C53 C52 . . . . -178.7(5) ?
C45 C52 C53 O12 . . . . 3.1(10) ?
N6 C52 C53 O12 . . . . -171.9(5) ?
C45 C52 C53 O11 . . . . -178.3(6) ?
N6 C52 C53 O11 . . . . 6.7(7) ?

_cod_database_fobs_code 1560708
